data_4134955
loop_
_publ_author_name
'Tian, Chong'
'Fielden, Stephen D. P.'
'P\'erez-Saavedra, Borja'
'Vitorica-Yrezabal, I\~nigo J'
'Leigh, David A.'

_publ_section_title
;
 Single-Step Enantioselective Synthesis of Mechanically Planar Chiral
 [2]Rotaxanes Using a Chiral Leaving Group Strategy.
;
_journal_issue 21
_journal_name_full 'Journal of the American Chemical Society'
_journal_page_first 9803
_journal_page_last 9808
_journal_paper_doi 10.1021/jacs.0c03447
_journal_volume 142
_journal_year 2020
_chemical_formula_moiety 'C28 H33 N O10, C24 H27 F6 N O, 2(C3 H8 O)'
_chemical_formula_sum 'C58 H76 F6 N2 O13'
_chemical_formula_weight 1123.20
_space_group_crystal_system triclinic
_space_group_IT_number 2
_space_group_name_Hall '-P 1'
_space_group_name_H-M_alt 'P -1'
_atom_sites_solution_hydrogens geom
_atom_sites_solution_primary direct
_audit_creation_date 2019-11-28
_audit_creation_method
;
Olex2 1.3
(compiled 2019.09.11 svn.r3662 for OlexSys, GUI svn.r5938)
;
_cell_angle_alpha 74.834(3)
_cell_angle_beta 76.745(2)
_cell_angle_gamma 81.664(2)
_cell_formula_units_Z 2
_cell_length_a 13.2744(3)
_cell_length_b 14.5586(4)
_cell_length_c 16.0139(5)
_cell_measurement_reflns_used 29877
_cell_measurement_temperature 100.0(2)
_cell_measurement_theta_max 75.7620
_cell_measurement_theta_min 2.8860
_cell_volume 2895.51(14)
_computing_cell_refinement 'CrysAlisPro 1.171.40.58a (Rigaku OD, 2019)'
_computing_data_collection 'CrysAlisPro 1.171.40.58a (Rigaku OD, 2019)'
_computing_data_reduction 'CrysAlisPro 1.171.40.58a (Rigaku OD, 2019)'
_computing_molecular_graphics 'Olex2 1.3 (Dolomanov et al., 2009)'
_computing_publication_material 'Olex2 1.3 (Dolomanov et al., 2009)'
_computing_structure_refinement 'ShelXL 2018/3 (Sheldrick, 2015)'
_computing_structure_solution 'ShelXS n/a (Sheldrick, 2008)'
_diffrn_ambient_environment N~2~
_diffrn_ambient_temperature 100.0(2)
_diffrn_detector 'Hybrid Pixel Array Detector'
_diffrn_detector_area_resol_mean 10.0000
_diffrn_measured_fraction_theta_full 0.993
_diffrn_measured_fraction_theta_max 0.948
_diffrn_measurement_details
;
List of Runs (angles in degrees, time in seconds):

  # Type    Start    End  Width  t~exp~   \w     \q     \k     \f   Frames
--------------------------------------------------------------------------
  1  \w    -34.00  54.00   1.00    2.00    --    5.00  38.00  30.00   88
  2  \w    -35.00  93.00   1.00    2.00    --    5.00  76.00-180.00  128
  3  \w    -94.00 -55.00   1.00    2.00    --  -45.90 -76.00   0.00   39
  4  \w    -31.00  -6.00   1.00    2.00    --  -45.90 -76.00   0.00   25
  5  \w    -85.00  42.00   1.00    2.00    --  -45.90  76.00  90.00  127
  6  \w    -40.00  -6.00   1.00    2.00    --  -45.90 -76.00 120.00   34
  7  \w   -130.00 -97.00   1.00    2.00    --  -45.90 -76.00   0.00   33
  8  \w   -134.00 -50.00   1.00    2.00    --  -45.90 -76.00 120.00   84
  9  \w   -150.00-123.00   1.00    2.00    --  -62.00 -76.00 111.21   27
 10  \w    -58.00 -22.00   1.00    2.00    --  -62.00 -76.00 -69.02   36
 11  \w   -137.00-110.00   1.00    2.00    --  -62.00 -76.00 -69.02   27
 12  \w    -53.00 -22.00   1.00    2.00    --  -62.00 -76.00 111.21   31
 13  \w    -61.00 -26.00   1.00    2.00    --  -66.00 -76.00 -18.34   35
 14  \w   -145.00-119.00   1.00    2.00    --  -66.00 -76.00   9.50   26
 15  \w    -56.00 -26.00   1.00    2.00    --  -66.00 -76.00-130.77   30
 16  \w   -154.00-128.00   1.00    2.00    --  -66.00 -76.00-130.77   26
 17  \w    -60.00 -27.00   1.00    2.00    --  -66.00 -75.00 -86.34   33
 18  \w    -52.00 -26.00   1.00    2.00    --  -66.00 -76.00   9.50   26
 19  \w    -59.00 -34.00   1.00    2.00    --  -74.00 -76.00-172.03   25
 20  \w   -120.00 -95.00   1.00    2.00    --  -74.00 -76.00-172.03   25
 21  \w   -160.00-135.00   1.00    2.00    --  -74.00 -75.00  94.85   25
 22  \w    -60.00 -35.00   1.00    2.00    --  -74.00 -75.00  94.85   25
 23  \w    -61.00 -34.00   1.00    2.00    --  -74.00 -76.00 -41.03   27
 24  \w   -164.00-139.00   1.00    7.00    --  -78.00 -74.00 164.81   25
 25  \w    -64.00 -39.00   1.00    7.00    --  -78.00 -74.00 164.81   25
 26  \w    -72.00 -43.00   1.00    7.00    --  -82.00 -74.00 137.51   29
 27  \w    -70.00 -43.00   1.00    7.00    --  -82.00 -74.00  42.58   27
 28  \w   -169.00-142.00   1.00    7.00    --  -82.00 -76.00  77.09   27
 29  \w    -68.00 -42.00   1.00    7.00    --  -82.00 -76.00  77.09   26
 30  \w    -73.00 -47.00   1.00    7.00    --  -86.00 -74.00 104.05   26
 31  \w    -74.00 -47.00   1.00    7.00    --  -86.00 -75.00-112.41   27
 32  \w    -77.00 -51.00   1.00    7.00    --  -90.00 -75.00 -73.12   26
 33  \w   -101.00 -55.00   1.00    7.00    --  -94.00 -75.00-124.08   46
 34  \w   -178.00-107.00   1.00    7.00    --  -94.00 -75.00-124.08   71
 35  \w   -113.00 -59.00   1.00    7.00    --  -94.00 -67.00  90.94   54
 36  \w   -182.00-120.00   1.00    7.00    --  -94.00 -67.00  90.94   62
 37  \w   -107.00 -55.00   1.00    7.00    --  -94.00 -75.00  17.44   52
 38  \w   -180.00-108.00   1.00    7.00    --  -94.00 -75.00  17.44   72
 39  \w   -162.00 -57.00   1.00    7.00    --  -94.00 -70.00  26.06  105
 40  \w    -98.00 -55.00   1.00    7.00    --  -94.00 -75.00 -31.72   43
 41  \w   -183.00-109.00   1.00    7.00    --  -94.00 -75.00 -31.72   74
 42  \w   -151.00 -55.00   1.00    7.00    --  -94.00 -75.00 -51.14   96
 43  \w    -85.00 -58.00   1.00    7.00    --  -98.00 -76.00 151.70   27
 44  \w   -184.00 -89.00   1.00    7.00    --  -98.00 -76.00 151.70   95
 45  \w   -165.00 -60.00   1.00    7.00    --  -98.00 -73.00  83.46  105
 46  \w   -176.00 -64.00   1.00    7.00    --  -98.00 -73.00-162.66  112
 47  \w   -185.00 -60.00   1.00    7.00    --  -98.00 -72.00-176.71  125
 48  \w    -90.00 -60.00   1.00    7.00    --  -98.00 -72.00 -80.87   30
 49  \w   -141.00 -59.00   1.00    7.00    --  -98.00 -75.00-142.40   82
 50  \w   -184.00 -94.00   1.00    7.00    --  -98.00 -72.00 -80.87   90
 51  \w   -191.00 -64.00   1.00    7.00    -- -102.00 -73.00  63.28  127
 52  \w   -170.00 -64.00   1.00    7.00    -- -102.00 -72.00  -7.77  106
 53  \w   -102.00 -51.00   1.00    7.00    -- -107.20  76.00  90.00   51
 54  \w   -148.00 -20.00   1.00    7.00    -- -107.20  76.00 120.00  128
 55  \w   -112.00 -52.00   1.00    7.00    -- -107.20  76.00 -30.00   60
 56  \w   -137.00 -68.00   1.00    7.00    -- -107.20  76.00 -90.00   69
 57  \w   -194.00 -68.00   1.00    7.00    -- -107.20 -74.00 133.42  126
 58  \w   -196.00 -67.00   1.00    7.00    -- -107.20 -76.00 -90.00  129
 59  \w   -115.00 -40.00   1.00    7.00    -- -107.20  76.00-150.00   75
 60  \w   -119.00 -51.00   1.00    7.00    -- -107.20  76.00  30.00   68
;
_diffrn_measurement_device 'four-circle diffractometer'
_diffrn_measurement_device_type 'XtaLAB AFC11 (RINC): Kappa single'
_diffrn_measurement_method '\w scans'
_diffrn_orient_matrix_type 'CrysAlisPro convention (1999,Acta A55,543-557)'
_diffrn_orient_matrix_UB_11 0.1184301000
_diffrn_orient_matrix_UB_12 -0.0021997000
_diffrn_orient_matrix_UB_13 -0.0343808000
_diffrn_orient_matrix_UB_21 -0.0162101000
_diffrn_orient_matrix_UB_22 0.0122089000
_diffrn_orient_matrix_UB_23 -0.0946608000
_diffrn_orient_matrix_UB_31 -0.0067101000
_diffrn_orient_matrix_UB_32 0.1093867000
_diffrn_orient_matrix_UB_33 -0.0144058000
_diffrn_radiation_monochromator mirror
_diffrn_radiation_probe x-ray
_diffrn_radiation_type 'Cu K\a'
_diffrn_radiation_wavelength 1.54184
_diffrn_reflns_av_R_equivalents 0.0379
_diffrn_reflns_av_unetI/netI 0.0258
_diffrn_reflns_Laue_measured_fraction_full 0.993
_diffrn_reflns_Laue_measured_fraction_max 0.948
_diffrn_reflns_limit_h_max 16
_diffrn_reflns_limit_h_min -16
_diffrn_reflns_limit_k_max 17
_diffrn_reflns_limit_k_min -17
_diffrn_reflns_limit_l_max 19
_diffrn_reflns_limit_l_min -19
_diffrn_reflns_number 71520
_diffrn_reflns_point_group_measured_fraction_full 0.993
_diffrn_reflns_point_group_measured_fraction_max 0.948
_diffrn_reflns_theta_full 67.684
_diffrn_reflns_theta_max 76.200
_diffrn_reflns_theta_min 2.918
_diffrn_source 'Rotating-anode X-ray tube (dual wavelength)'
_diffrn_source_type 'Rigaku (Cu) X-ray DW Source'
_exptl_absorpt_coefficient_mu 0.867
_exptl_absorpt_correction_T_max 1.00000
_exptl_absorpt_correction_T_min 0.91786
_exptl_absorpt_correction_type multi-scan
_exptl_absorpt_process_details
;
CrysAlisPro 1.171.40.58a (Rigaku Oxford Diffraction, 2019)
Empirical absorption correction using spherical harmonics,
 implemented in SCALE3 ABSPACK scaling algorithm.
;
_exptl_crystal_colour 'clear light colourless'
_exptl_crystal_colour_lustre clear
_exptl_crystal_colour_modifier light
_exptl_crystal_colour_primary colourless
_exptl_crystal_density_diffrn 1.288
_exptl_crystal_description plank
_exptl_crystal_F_000 1192
_exptl_crystal_size_max 0.16
_exptl_crystal_size_mid 0.13
_exptl_crystal_size_min 0.03
_refine_diff_density_max 0.488
_refine_diff_density_min -0.328
_refine_diff_density_rms 0.046
_refine_ls_extinction_coef 0.00108(10)
_refine_ls_extinction_expression Fc^*^=kFc[1+0.001xFc^2^\l^3^/sin(2\q)]^-1/4^
_refine_ls_extinction_method 'SHELXL-2018/3 (Sheldrick 2018)'
_refine_ls_goodness_of_fit_ref 1.046
_refine_ls_hydrogen_treatment constr
_refine_ls_matrix_type full
_refine_ls_number_parameters 765
_refine_ls_number_reflns 11495
_refine_ls_number_restraints 114
_refine_ls_restrained_S_all 1.055
_refine_ls_R_factor_all 0.0522
_refine_ls_R_factor_gt 0.0455
_refine_ls_shift/su_max 0.000
_refine_ls_shift/su_mean 0.000
_refine_ls_structure_factor_coef Fsqd
_refine_ls_weighting_details 'w=1/[\s^2^(Fo^2^)+(0.0457P)^2^+1.7920P] where P=(Fo^2^+2Fc^2^)/3'
_refine_ls_weighting_scheme calc
_refine_ls_wR_factor_gt 0.1093
_refine_ls_wR_factor_ref 0.1132
_reflns_Friedel_coverage 0.000
_reflns_number_gt 10183
_reflns_number_total 11495
_reflns_threshold_expression 'I > 2\s(I)'
_cod_data_source_file ja0c03447_si_002.cif
_cod_data_source_block rdl43
_cod_depositor_comments 'Adding full bibliography for 4134955.cif.'
_cod_database_code 4134955
_shelx_shelxl_version_number 2018/3
_shelx_space_group_comment
;
The symmetry employed for this shelxl refinement is uniquely defined
by the following loop, which should always be used as a source of
symmetry information in preference to the above space-group names.
They are only intended as comments.
;
_shelx_estimated_absorpt_t_max 0.974
_shelx_estimated_absorpt_t_min 0.874
_reflns_odcompleteness_completeness 99.31
_reflns_odcompleteness_iscentric 1
_reflns_odcompleteness_theta 68.13
_olex2_refinement_description
;
1. Fixed Uiso
 At 1.2 times of:
  All C(H) groups, All C(H,H) groups, All N(H) groups
 At 1.5 times of:
  All C(H,H,H) groups, All O(H) groups
2. Restrained distances
 O76-C77 \\sim O76A-C77A
 with sigma of 0.02
 C77-C79 \\sim C77A-C79A
 with sigma of 0.02
 C77-C78 \\sim C77A-C78A
 with sigma of 0.02
 O76-C79 \\sim O76A-C79A
 with sigma of 0.04
 O76-C78 \\sim O76A-C78A
 with sigma of 0.04
 C79-C78 \\sim C79A-C78A
 with sigma of 0.04
3. Uiso/Uaniso restraints and constraints
C78A \\sim O76 \\sim C77 \\sim C79 \\sim C78 \\sim C77A \\sim O76A \\sim C79A:
within 2A with sigma of 0.01 and sigma for terminal atoms of 0.02 within 2A
4. Others
 Sof(C77A)=Sof(H77A)=Sof(C78A)=Sof(H78D)=Sof(H78E)=Sof(H78F)=Sof(C79A)=
 Sof(H79D)=Sof(H79E)=Sof(H79F)=Sof(O76A)=Sof(H76A)=1-FVAR(1)
 Sof(O76)=Sof(H76)=Sof(C77)=Sof(H77)=Sof(C79)=Sof(H79A)=Sof(H79B)=Sof(H79C)=
 Sof(C78)=Sof(H78A)=Sof(H78B)=Sof(H78C)=FVAR(1)
5.a Ternary CH refined with riding coordinates:
 C73(H73), C77(H77), C77A(H77A)
5.b Secondary CH2 refined with riding coordinates:
 C46(H46A,H46B), C28(H28A,H28B), C17(H17A,H17B), C12(H12A,H12B), C18(H18A,
 H18B), C5(H5A,H5B), C15(H15A,H15B), C27(H27A,H27B), C6(H6A,H6B), C14(H14A,
 H14B), C8(H8A,H8B), C11(H11A,H11B), C9(H9A,H9B)
5.c Aromatic/amide H refined with riding coordinates:
 N47(H47), C61(H61), C41(H41), C21(H21), C59(H59), C43(H43), C63(H63),
 C45(H45), C2(H2), C31(H31), C35(H35), C22(H22), C33(H33), C36(H36), C24(H24),
 C34(H34)
5.d Idealised Me refined as rotating group:
 C66(H66A,H66B,H66C), C65(H65A,H65B,H65C), C69(H69A,H69B,H69C), C67(H67A,H67B,
 H67C), C70(H70A,H70B,H70C), C71(H71A,H71B,H71C), C75(H75A,H75B,H75C), C74(H74A,
 H74B,H74C), C79(H79A,H79B,H79C), C78(H78A,H78B,H78C), C78A(H78D,H78E,H78F),
 C79A(H79D,H79E,H79F)
5.e Idealised tetrahedral OH refined as rotating group:
 O72(H72), O76(H76), O76A(H76A)
;
_olex2_submission_special_instructions 'No special instructions were received'
_oxdiff_exptl_absorpt_empirical_details
;
Empirical correction (ABSPACK) includes:
- Absorption correction using spherical harmonics
- Frame scaling
;
_oxdiff_exptl_absorpt_empirical_full_max 1.210
_oxdiff_exptl_absorpt_empirical_full_min 0.824

loop_
_space_group_symop_operation_xyz
'x, y, z'
'-x, -y, -z'

loop_
_atom_site_label
_atom_site_type_symbol
_atom_site_fract_x
_atom_site_fract_y
_atom_site_fract_z
_atom_site_U_iso_or_equiv
_atom_site_adp_type
_atom_site_occupancy
_atom_site_site_symmetry_order
_atom_site_calc_flag
_atom_site_refinement_flags_posn
_atom_site_refinement_flags_adp
_atom_site_refinement_flags_occupancy
_atom_site_disorder_assembly
_atom_site_disorder_group
O16 O 0.05540(8) 0.89765(8) 0.15468(7) 0.0246(2) Uani 1 1 d . . . . .
F51 F 0.12294(12) 0.67884(8) -0.09173(7) 0.0521(3) Uani 1 1 d . . . . .
O26 O 0.41549(8) 0.80816(8) 0.05839(8) 0.0255(2) Uani 1 1 d . . . . .
F55 F -0.02502(11) 0.43416(8) 0.16340(8) 0.0525(3) Uani 1 1 d . . . . .
F56 F -0.09889(8) 0.50589(8) 0.26574(9) 0.0474(3) Uani 1 1 d . . . . .
F57 F 0.03758(9) 0.41025(7) 0.28045(7) 0.0410(3) Uani 1 1 d . . . . .
O29 O 0.40529(8) 0.59975(8) 0.08603(7) 0.0249(2) Uani 1 1 d . . . . .
O7 O 0.21364(9) 0.49083(8) 0.41340(7) 0.0284(2) Uani 1 1 d . . . . .
O4 O 0.34044(9) 0.47501(8) 0.22993(7) 0.0269(2) Uani 1 1 d . . . . .
O10 O 0.06246(9) 0.63924(8) 0.42685(7) 0.0307(3) Uani 1 1 d . . . . .
O19 O 0.26889(8) 0.93653(8) 0.08997(7) 0.0248(2) Uani 1 1 d . . . . .
F53 F 0.20444(11) 0.78553(11) -0.07546(8) 0.0593(4) Uani 1 1 d . . . . .
O49 O 0.32380(9) 0.76217(9) 0.35091(9) 0.0346(3) Uani 1 1 d . . . . .
F52 F 0.03950(10) 0.79909(9) -0.04730(8) 0.0581(4) Uani 1 1 d . . . . .
O13 O -0.05130(9) 0.78717(8) 0.30488(7) 0.0274(2) Uani 1 1 d . . . . .
N47 N 0.20230(10) 0.78200(9) 0.27000(8) 0.0208(3) Uani 1 1 d . . . . .
H47 H 0.149907 0.815735 0.250790 0.025 Uiso 1 1 calc R U . . .
C61 C 0.15213(12) 1.08163(11) 0.38483(10) 0.0238(3) Uani 1 1 d . . . . .
H61 H 0.133370 1.141619 0.396861 0.029 Uiso 1 1 calc R U . . .
O39 O 0.73364(10) 0.91775(11) 0.10864(9) 0.0426(3) Uani 1 1 d . . . . .
O72 O 0.47750(10) 0.69769(13) 0.61307(10) 0.0495(4) Uani 1 1 d . . . . .
H72 H 0.471322 0.710480 0.561387 0.074 Uiso 1 1 calc R U . . .
C41 C 0.17741(11) 0.71326(11) 0.10420(10) 0.0217(3) Uani 1 1 d . . . . .
H41 H 0.216301 0.765460 0.078892 0.026 Uiso 1 1 calc R U . . .
O38 O 0.67796(12) 1.04039(12) 0.16362(12) 0.0566(4) Uani 1 1 d . . . . .
C40 C 0.17589(11) 0.66530(11) 0.19162(10) 0.0212(3) Uani 1 1 d . . . . .
C58 C 0.20915(12) 0.90510(11) 0.34613(10) 0.0214(3) Uani 1 1 d . . . . .
C46 C 0.24212(12) 0.69210(11) 0.24492(10) 0.0222(3) Uani 1 1 d . . . . .
H46A H 0.244964 0.641613 0.297858 0.027 Uiso 1 1 calc R U . . .
H46B H 0.312346 0.697639 0.210633 0.027 Uiso 1 1 calc R U . . .
C48 C 0.24826(12) 0.81103(11) 0.32307(10) 0.0223(3) Uani 1 1 d . . . . .
C42 C 0.12101(12) 0.68356(11) 0.05435(10) 0.0234(3) Uani 1 1 d . . . . .
C23 C 0.55869(13) 0.96679(12) 0.12339(11) 0.0286(3) Uani 1 1 d . . . . .
C44 C 0.05995(12) 0.55884(11) 0.17836(11) 0.0250(3) Uani 1 1 d . . . . .
C21 C 0.38048(13) 1.02557(12) 0.13562(11) 0.0275(3) Uani 1 1 d . . . . .
H21 H 0.326273 1.070511 0.149955 0.033 Uiso 1 1 calc R U . . .
C59 C 0.27592(12) 0.94666(11) 0.37757(10) 0.0237(3) Uani 1 1 d . . . . .
H59 H 0.340534 0.914844 0.384629 0.028 Uiso 1 1 calc R U . . .
C43 C 0.06210(12) 0.60577(11) 0.09083(11) 0.0251(3) Uani 1 1 d . . . . .
H43 H 0.024963 0.585727 0.057158 0.030 Uiso 1 1 calc R U . . .
C62 C 0.08225(12) 1.04199(11) 0.35334(10) 0.0216(3) Uani 1 1 d . . . . .
C28 C 0.44788(12) 0.66639(11) 0.00694(10) 0.0251(3) Uani 1 1 d . . . . .
H28A H 0.393434 0.697856 -0.024786 0.030 Uiso 1 1 calc R U . . .
H28B H 0.499573 0.633384 -0.031220 0.030 Uiso 1 1 calc R U . . .
C63 C 0.11149(12) 0.95209(11) 0.33550(10) 0.0214(3) Uani 1 1 d . . . . .
H63 H 0.065846 0.923127 0.316403 0.026 Uiso 1 1 calc R U . . .
N37 N 0.66375(12) 0.97578(12) 0.13231(10) 0.0365(3) Uani 1 1 d . . . . .
C66 C 0.35779(14) 1.00352(13) 0.51360(12) 0.0325(4) Uani 1 1 d . . . . .
H66A H 0.393637 0.948187 0.494384 0.049 Uiso 1 1 calc R U . . .
H66B H 0.297601 0.985307 0.558352 0.049 Uiso 1 1 calc R U . . .
H66C H 0.403254 1.030915 0.537316 0.049 Uiso 1 1 calc R U . . .
C17 C 0.08996(12) 0.97706(11) 0.08577(10) 0.0262(3) Uani 1 1 d . . . . .
H17A H 0.035289 1.029126 0.083216 0.031 Uiso 1 1 calc R U . . .
H17B H 0.106301 0.959249 0.029554 0.031 Uiso 1 1 calc R U . . .
C12 C -0.09113(13) 0.70760(12) 0.37102(11) 0.0295(4) Uani 1 1 d . . . . .
H12A H -0.080467 0.652019 0.346262 0.035 Uiso 1 1 calc R U . . .
H12B H -0.165276 0.721078 0.390750 0.035 Uiso 1 1 calc R U . . .
C25 C 0.44334(12) 0.88027(11) 0.08560(10) 0.0226(3) Uani 1 1 d . . . . .
C45 C 0.11625(12) 0.58834(11) 0.22873(10) 0.0228(3) Uani 1 1 d . . . . .
H45 H 0.113845 0.556299 0.287487 0.027 Uiso 1 1 calc R U . . .
C60 C 0.24816(12) 1.03522(11) 0.39884(10) 0.0238(3) Uani 1 1 d . . . . .
C2 C 0.28335(12) 0.37815(12) 0.14958(11) 0.0277(3) Uani 1 1 d . . . . .
H2 H 0.265658 0.330372 0.200405 0.033 Uiso 1 1 calc R U . . .
C31 C 0.34285(12) 0.51882(12) -0.00394(11) 0.0265(3) Uani 1 1 d . . . . .
H31 H 0.364073 0.565326 -0.054928 0.032 Uiso 1 1 calc R U . . .
C18 C 0.18468(12) 1.00883(11) 0.10229(11) 0.0251(3) Uani 1 1 d . . . . .
H18A H 0.201704 1.069235 0.061459 0.030 Uiso 1 1 calc R U . . .
H18B H 0.172002 1.017395 0.162007 0.030 Uiso 1 1 calc R U . . .
C35 C 0.20100(14) 0.28450(13) -0.01857(14) 0.0379(4) Uani 1 1 d . . . . .
H35 H 0.170246 0.232414 -0.021845 0.045 Uiso 1 1 calc R U . . .
C5 C 0.31376(14) 0.40389(12) 0.31072(11) 0.0290(3) Uani 1 1 d . . . . .
H5A H 0.363523 0.348062 0.310983 0.035 Uiso 1 1 calc R U . . .
H5B H 0.245344 0.384452 0.315670 0.035 Uiso 1 1 calc R U . . .
C15 C -0.04979(12) 0.88362(12) 0.15792(11) 0.0268(3) Uani 1 1 d . . . . .
H15A H -0.058190 0.881808 0.099797 0.032 Uiso 1 1 calc R U . . .
H15B H -0.095658 0.936369 0.175713 0.032 Uiso 1 1 calc R U . . .
C27 C 0.49669(12) 0.73846(11) 0.03293(11) 0.0264(3) Uani 1 1 d . . . . .
H27A H 0.530918 0.707614 0.081809 0.032 Uiso 1 1 calc R U . . .
H27B H 0.548037 0.768825 -0.016348 0.032 Uiso 1 1 calc R U . . .
C6 C 0.31456(13) 0.44539(13) 0.38720(11) 0.0307(4) Uani 1 1 d . . . . .
H6A H 0.332561 0.395144 0.436105 0.037 Uiso 1 1 calc R U . . .
H6B H 0.365876 0.491532 0.369963 0.037 Uiso 1 1 calc R U . . .
C68 C -0.02057(12) 1.09973(11) 0.33760(10) 0.0241(3) Uani 1 1 d . . . . .
C22 C 0.48007(14) 1.03426(12) 0.14514(11) 0.0297(4) Uani 1 1 d . . . . .
H22 H 0.493126 1.084566 0.165751 0.036 Uiso 1 1 calc R U . . .
C20 C 0.36158(12) 0.95026(11) 0.10488(10) 0.0234(3) Uani 1 1 d . . . . .
C30 C 0.35878(12) 0.52722(11) 0.07513(10) 0.0239(3) Uani 1 1 d . . . . .
C65 C 0.41957(14) 1.10279(14) 0.36140(13) 0.0376(4) Uani 1 1 d . . . . .
H65A H 0.398159 1.147887 0.311691 0.056 Uiso 1 1 calc R U . . .
H65B H 0.453301 1.046010 0.343673 0.056 Uiso 1 1 calc R U . . .
H65C H 0.467017 1.130414 0.382858 0.056 Uiso 1 1 calc R U . . .
C14 C -0.07796(12) 0.79136(12) 0.22271(11) 0.0269(3) Uani 1 1 d . . . . .
H14A H -0.151964 0.786544 0.231563 0.032 Uiso 1 1 calc R U . . .
H14B H -0.041289 0.737970 0.199294 0.032 Uiso 1 1 calc R U . . .
C33 C 0.27516(14) 0.43194(13) -0.09099(13) 0.0346(4) Uani 1 1 d . . . . .
H33 H 0.293961 0.478813 -0.142286 0.041 Uiso 1 1 calc R U . . .
C3 C 0.32610(12) 0.45618(11) 0.15453(10) 0.0245(3) Uani 1 1 d . . . . .
C50 C 0.12196(13) 0.73572(12) -0.03944(11) 0.0273(3) Uani 1 1 d . . . . .
C64 C 0.32401(13) 1.07731(12) 0.43489(11) 0.0281(3) Uani 1 1 d . . . . .
C69 C -0.07924(14) 1.13226(14) 0.42061(11) 0.0337(4) Uani 1 1 d . . . . .
H69A H -0.090512 1.077515 0.469304 0.051 Uiso 1 1 calc R U . . .
H69B H -0.144983 1.165358 0.410560 0.051 Uiso 1 1 calc R U . . .
H69C H -0.038996 1.174290 0.433985 0.051 Uiso 1 1 calc R U . . .
C8 C 0.21144(14) 0.54719(13) 0.47469(11) 0.0312(4) Uani 1 1 d . . . . .
H8A H 0.255636 0.598907 0.447283 0.037 Uiso 1 1 calc R U . . .
H8B H 0.237344 0.508060 0.525800 0.037 Uiso 1 1 calc R U . . .
C67 C 0.27519(15) 1.16702(13) 0.46674(14) 0.0368(4) Uani 1 1 d . . . . .
H67A H 0.325398 1.191426 0.487957 0.055 Uiso 1 1 calc R U . . .
H67B H 0.216172 1.151377 0.513617 0.055 Uiso 1 1 calc R U . . .
H67C H 0.253335 1.214574 0.418664 0.055 Uiso 1 1 calc R U . . .
C70 C 0.00361(15) 1.18791(13) 0.26186(12) 0.0372(4) Uani 1 1 d . . . . .
H70A H 0.049247 1.224297 0.276245 0.056 Uiso 1 1 calc R U . . .
H70B H -0.059825 1.226674 0.253197 0.056 Uiso 1 1 calc R U . . .
H70C H 0.036547 1.167995 0.208706 0.056 Uiso 1 1 calc R U . . .
C11 C -0.03819(13) 0.68636(12) 0.44866(11) 0.0301(4) Uani 1 1 d . . . . .
H11A H -0.032386 0.745437 0.463777 0.036 Uiso 1 1 calc R U . . .
H11B H -0.079122 0.646041 0.499431 0.036 Uiso 1 1 calc R U . . .
C32 C 0.29453(12) 0.44040(12) -0.00948(11) 0.0277(3) Uani 1 1 d . . . . .
C36 C 0.21821(13) 0.29062(13) 0.06134(13) 0.0337(4) Uani 1 1 d . . . . .
H36 H 0.198529 0.242737 0.111605 0.040 Uiso 1 1 calc R U . . .
C9 C 0.10154(14) 0.58720(13) 0.50285(11) 0.0319(4) Uani 1 1 d . . . . .
H9A H 0.058643 0.535595 0.535002 0.038 Uiso 1 1 calc R U . . .
H9B H 0.099713 0.628953 0.541580 0.038 Uiso 1 1 calc R U . . .
C24 C 0.54248(12) 0.88929(12) 0.09391(10) 0.0267(3) Uani 1 1 d . . . . .
H24 H 0.597222 0.844588 0.080113 0.032 Uiso 1 1 calc R U . . .
C54 C -0.00546(14) 0.47740(12) 0.22071(12) 0.0313(4) Uani 1 1 d . . . . .
C1 C 0.26547(12) 0.36887(12) 0.06787(12) 0.0276(3) Uani 1 1 d . . . . .
C34 C 0.22909(15) 0.35520(14) -0.09390(14) 0.0393(4) Uani 1 1 d . . . . .
H34 H 0.216438 0.350430 -0.147315 0.047 Uiso 1 1 calc R U . . .
C71 C -0.09063(14) 1.04295(14) 0.31095(14) 0.0369(4) Uani 1 1 d . . . . .
H71A H -0.054985 1.023199 0.258312 0.055 Uiso 1 1 calc R U . . .
H71B H -0.153078 1.082241 0.300022 0.055 Uiso 1 1 calc R U . . .
H71C H -0.107983 0.987633 0.357710 0.055 Uiso 1 1 calc R U . . .
C73 C 0.37866(16) 0.70977(16) 0.66797(15) 0.0485(5) Uani 1 1 d . . . . .
H73 H 0.351663 0.776960 0.651964 0.058 Uiso 1 1 calc R U . . .
C75 C 0.3970(2) 0.6876(2) 0.76093(17) 0.0713(8) Uani 1 1 d . . . . .
H75A H 0.332036 0.695170 0.800910 0.107 Uiso 1 1 calc R U . . .
H75B H 0.443404 0.730494 0.764669 0.107 Uiso 1 1 calc R U . . .
H75C H 0.427184 0.622959 0.776439 0.107 Uiso 1 1 calc R U . . .
C74 C 0.30287(19) 0.64924(19) 0.6565(2) 0.0678(7) Uani 1 1 d . . . . .
H74A H 0.328312 0.583099 0.671855 0.102 Uiso 1 1 calc R U . . .
H74B H 0.294884 0.666355 0.596153 0.102 Uiso 1 1 calc R U . . .
H74C H 0.236873 0.659517 0.694278 0.102 Uiso 1 1 calc R U . . .
O76 O 0.47637(18) 0.7540(3) 0.44017(16) 0.0492(8) Uani 0.680(6) 1 d D U P A 1
H76 H 0.426882 0.758798 0.416174 0.074 Uiso 0.680(6) 1 calc R U P A 1
C77 C 0.5664(5) 0.7150(4) 0.3894(4) 0.0406(10) Uani 0.680(6) 1 d D U P A 1
H77 H 0.623401 0.706642 0.421056 0.049 Uiso 0.680(6) 1 calc R U P A 1
C79 C 0.5942(6) 0.7858(6) 0.3039(4) 0.089(2) Uani 0.680(6) 1 d D U P A 1
H79A H 0.537127 0.799048 0.273709 0.134 Uiso 0.680(6) 1 calc R U P A 1
H79B H 0.654375 0.760173 0.268035 0.134 Uiso 0.680(6) 1 calc R U P A 1
H79C H 0.609079 0.843738 0.314700 0.134 Uiso 0.680(6) 1 calc R U P A 1
C78 C 0.5513(4) 0.6197(4) 0.3788(5) 0.0908(18) Uani 0.680(6) 1 d D U P A 1
H78A H 0.531614 0.577835 0.435884 0.136 Uiso 0.680(6) 1 calc R U P A 1
H78B H 0.614971 0.593377 0.347729 0.136 Uiso 0.680(6) 1 calc R U P A 1
H78C H 0.497590 0.626496 0.345814 0.136 Uiso 0.680(6) 1 calc R U P A 1
C77A C 0.5658(12) 0.6944(11) 0.3764(10) 0.067(4) Uani 0.320(6) 1 d D U P A 2
H77A H 0.624871 0.665256 0.404367 0.081 Uiso 0.320(6) 1 calc R U P A 2
C78A C 0.5639(11) 0.6456(10) 0.3074(10) 0.109(4) Uani 0.320(6) 1 d D U P A 2
H78D H 0.502053 0.612834 0.322969 0.164 Uiso 0.320(6) 1 calc R U P A 2
H78E H 0.623851 0.600343 0.302003 0.164 Uiso 0.320(6) 1 calc R U P A 2
H78F H 0.564524 0.691782 0.252168 0.164 Uiso 0.320(6) 1 calc R U P A 2
C79A C 0.5801(12) 0.7976(10) 0.3367(9) 0.066(3) Uani 0.320(6) 1 d D U P A 2
H79D H 0.646362 0.803707 0.297032 0.098 Uiso 0.320(6) 1 calc R U P A 2
H79E H 0.577291 0.829515 0.382717 0.098 Uiso 0.320(6) 1 calc R U P A 2
H79F H 0.525892 0.826035 0.304819 0.098 Uiso 0.320(6) 1 calc R U P A 2
O76A O 0.4740(4) 0.6844(8) 0.4416(3) 0.068(3) Uani 0.320(6) 1 d D U P A 2
H76A H 0.424086 0.689316 0.418079 0.102 Uiso 0.320(6) 1 calc R U P A 2

loop_
_atom_site_aniso_label
_atom_site_aniso_U_11
_atom_site_aniso_U_22
_atom_site_aniso_U_33
_atom_site_aniso_U_23
_atom_site_aniso_U_13
_atom_site_aniso_U_12
O16 0.0210(5) 0.0243(6) 0.0290(6) -0.0039(4) -0.0090(4) -0.0013(4)
F51 0.0969(10) 0.0379(6) 0.0308(6) -0.0132(5) -0.0261(6) -0.0047(6)
O26 0.0212(5) 0.0222(6) 0.0351(6) -0.0110(5) -0.0057(4) -0.0009(4)
F55 0.0822(9) 0.0414(7) 0.0464(7) -0.0116(5) -0.0189(6) -0.0342(6)
F56 0.0335(6) 0.0392(6) 0.0653(8) -0.0080(5) -0.0002(5) -0.0137(5)
F57 0.0500(6) 0.0255(5) 0.0466(6) 0.0022(4) -0.0155(5) -0.0119(5)
O29 0.0284(6) 0.0214(6) 0.0257(5) -0.0072(4) -0.0044(4) -0.0036(4)
O7 0.0335(6) 0.0269(6) 0.0262(6) -0.0087(5) -0.0073(5) -0.0009(5)
O4 0.0343(6) 0.0224(6) 0.0241(5) -0.0056(4) -0.0059(5) -0.0023(4)
O10 0.0352(6) 0.0307(6) 0.0230(6) -0.0058(5) -0.0024(5) 0.0013(5)
O19 0.0220(5) 0.0216(6) 0.0321(6) -0.0084(4) -0.0066(4) 0.0000(4)
F53 0.0638(8) 0.0852(10) 0.0295(6) 0.0063(6) -0.0118(5) -0.0412(7)
O49 0.0348(7) 0.0288(6) 0.0501(8) -0.0182(6) -0.0255(6) 0.0082(5)
F52 0.0638(8) 0.0563(8) 0.0365(6) 0.0011(5) -0.0102(6) 0.0295(6)
O13 0.0295(6) 0.0266(6) 0.0293(6) -0.0081(5) -0.0086(5) -0.0056(5)
N47 0.0228(6) 0.0175(6) 0.0246(6) -0.0074(5) -0.0089(5) 0.0013(5)
C61 0.0294(8) 0.0180(7) 0.0254(8) -0.0076(6) -0.0052(6) -0.0026(6)
O39 0.0292(7) 0.0547(9) 0.0476(8) -0.0160(7) -0.0085(6) -0.0077(6)
O72 0.0303(7) 0.0791(11) 0.0428(8) -0.0220(8) -0.0042(6) -0.0079(7)
C41 0.0215(7) 0.0183(7) 0.0262(8) -0.0082(6) -0.0044(6) -0.0001(5)
O38 0.0489(9) 0.0610(10) 0.0782(11) -0.0345(9) -0.0199(8) -0.0187(7)
C40 0.0211(7) 0.0192(7) 0.0249(7) -0.0092(6) -0.0050(6) 0.0007(5)
C58 0.0262(8) 0.0190(7) 0.0195(7) -0.0047(6) -0.0053(6) -0.0023(6)
C46 0.0238(7) 0.0191(7) 0.0261(7) -0.0085(6) -0.0077(6) 0.0011(6)
C48 0.0235(7) 0.0207(8) 0.0245(7) -0.0057(6) -0.0076(6) -0.0022(6)
C42 0.0258(8) 0.0228(8) 0.0238(8) -0.0100(6) -0.0064(6) 0.0012(6)
C23 0.0268(8) 0.0346(9) 0.0262(8) -0.0052(7) -0.0062(6) -0.0113(7)
C44 0.0271(8) 0.0199(8) 0.0300(8) -0.0090(6) -0.0062(6) -0.0026(6)
C21 0.0307(8) 0.0243(8) 0.0272(8) -0.0064(6) -0.0029(6) -0.0056(6)
C59 0.0239(8) 0.0234(8) 0.0264(8) -0.0080(6) -0.0076(6) -0.0020(6)
C43 0.0265(8) 0.0249(8) 0.0284(8) -0.0116(6) -0.0095(6) -0.0012(6)
C62 0.0254(8) 0.0189(7) 0.0203(7) -0.0044(6) -0.0040(6) -0.0027(6)
C28 0.0247(8) 0.0232(8) 0.0254(8) -0.0061(6) -0.0019(6) 0.0001(6)
C63 0.0244(7) 0.0211(7) 0.0200(7) -0.0053(6) -0.0058(6) -0.0036(6)
N37 0.0319(8) 0.0448(9) 0.0366(8) -0.0100(7) -0.0081(6) -0.0134(7)
C66 0.0294(9) 0.0378(10) 0.0367(9) -0.0153(8) -0.0113(7) -0.0039(7)
C17 0.0271(8) 0.0246(8) 0.0249(8) -0.0030(6) -0.0074(6) 0.0026(6)
C12 0.0292(8) 0.0279(9) 0.0324(9) -0.0113(7) -0.0007(7) -0.0071(7)
C25 0.0251(8) 0.0205(8) 0.0222(7) -0.0036(6) -0.0043(6) -0.0046(6)
C45 0.0254(8) 0.0198(7) 0.0239(7) -0.0070(6) -0.0055(6) -0.0004(6)
C60 0.0268(8) 0.0221(8) 0.0248(8) -0.0070(6) -0.0058(6) -0.0059(6)
C2 0.0270(8) 0.0226(8) 0.0309(8) -0.0064(6) -0.0009(6) -0.0014(6)
C31 0.0283(8) 0.0230(8) 0.0285(8) -0.0080(6) -0.0058(6) 0.0001(6)
C18 0.0258(8) 0.0194(8) 0.0281(8) -0.0054(6) -0.0044(6) 0.0023(6)
C35 0.0344(9) 0.0301(9) 0.0574(12) -0.0186(8) -0.0163(9) -0.0025(7)
C5 0.0345(9) 0.0219(8) 0.0276(8) -0.0024(6) -0.0055(7) -0.0008(6)
C15 0.0208(8) 0.0313(9) 0.0323(8) -0.0118(7) -0.0100(6) 0.0002(6)
C27 0.0213(7) 0.0231(8) 0.0335(8) -0.0074(6) -0.0030(6) -0.0001(6)
C6 0.0326(9) 0.0294(9) 0.0284(8) -0.0041(7) -0.0093(7) 0.0024(7)
C68 0.0276(8) 0.0215(8) 0.0232(7) -0.0064(6) -0.0062(6) 0.0011(6)
C22 0.0362(9) 0.0295(9) 0.0256(8) -0.0071(7) -0.0044(7) -0.0119(7)
C20 0.0236(7) 0.0237(8) 0.0221(7) -0.0022(6) -0.0042(6) -0.0063(6)
C30 0.0222(7) 0.0217(8) 0.0283(8) -0.0095(6) -0.0040(6) 0.0007(6)
C65 0.0354(10) 0.0390(10) 0.0428(10) -0.0142(8) -0.0039(8) -0.0154(8)
C14 0.0225(8) 0.0303(9) 0.0327(8) -0.0132(7) -0.0082(6) -0.0031(6)
C33 0.0376(10) 0.0305(9) 0.0408(10) -0.0136(8) -0.0138(8) -0.0008(7)
C3 0.0242(8) 0.0228(8) 0.0276(8) -0.0097(6) -0.0051(6) 0.0013(6)
C50 0.0308(8) 0.0259(8) 0.0277(8) -0.0089(6) -0.0088(7) -0.0015(6)
C64 0.0280(8) 0.0270(8) 0.0342(9) -0.0123(7) -0.0076(7) -0.0069(6)
C69 0.0344(9) 0.0382(10) 0.0287(8) -0.0132(7) -0.0075(7) 0.0075(7)
C8 0.0408(10) 0.0299(9) 0.0249(8) -0.0070(7) -0.0097(7) -0.0040(7)
C67 0.0369(10) 0.0321(10) 0.0511(11) -0.0214(8) -0.0140(8) -0.0044(7)
C70 0.0373(10) 0.0345(10) 0.0332(9) 0.0004(7) -0.0074(8) 0.0033(8)
C11 0.0328(9) 0.0273(9) 0.0287(8) -0.0102(7) 0.0012(7) -0.0031(7)
C32 0.0244(8) 0.0256(8) 0.0348(9) -0.0117(7) -0.0067(7) 0.0016(6)
C36 0.0302(9) 0.0256(9) 0.0445(10) -0.0099(7) -0.0027(7) -0.0049(7)
C9 0.0438(10) 0.0289(9) 0.0238(8) -0.0066(7) -0.0074(7) -0.0037(7)
C24 0.0242(8) 0.0288(9) 0.0264(8) -0.0051(6) -0.0041(6) -0.0046(6)
C54 0.0364(9) 0.0260(9) 0.0353(9) -0.0082(7) -0.0103(7) -0.0077(7)
C1 0.0215(8) 0.0242(8) 0.0390(9) -0.0144(7) -0.0045(7) 0.0013(6)
C34 0.0428(11) 0.0366(10) 0.0475(11) -0.0179(9) -0.0190(9) -0.0021(8)
C71 0.0281(9) 0.0364(10) 0.0535(11) -0.0212(9) -0.0146(8) 0.0037(7)
C73 0.0381(11) 0.0466(12) 0.0564(13) -0.0139(10) 0.0041(9) -0.0088(9)
C75 0.0626(16) 0.094(2) 0.0470(14) -0.0127(14) 0.0121(12) -0.0192(15)
C74 0.0411(13) 0.0586(16) 0.105(2) -0.0223(15) -0.0088(13) -0.0124(11)
O76 0.0395(12) 0.073(2) 0.0427(13) -0.0235(13) -0.0196(9) 0.0069(12)
C77 0.0294(17) 0.058(2) 0.0356(18) -0.0084(16) -0.0126(14) -0.0030(16)
C79 0.058(3) 0.136(5) 0.055(4) 0.018(3) -0.009(3) -0.029(3)
C78 0.077(3) 0.066(3) 0.152(5) -0.051(3) -0.054(3) 0.016(2)
C77A 0.039(4) 0.092(6) 0.058(5) 0.002(5) -0.013(4) 0.005(5)
C78A 0.097(7) 0.127(8) 0.098(7) -0.042(7) -0.019(6) 0.035(6)
C79A 0.046(5) 0.087(6) 0.061(7) -0.007(5) -0.020(5) -0.005(4)
O76A 0.038(3) 0.114(6) 0.037(3) 0.006(3) -0.009(2) 0.002(3)

loop_
_atom_type_symbol
_atom_type_description
_atom_type_scat_dispersion_real
_atom_type_scat_dispersion_imag
_atom_type_scat_source
C C 0.0181 0.0091 'International Tables Vol C Tables 4.2.6.8 and 6.1.1.4'
H H 0.0000 0.0000 'International Tables Vol C Tables 4.2.6.8 and 6.1.1.4'
F F 0.0727 0.0534 'International Tables Vol C Tables 4.2.6.8 and 6.1.1.4'
N N 0.0311 0.0180 'International Tables Vol C Tables 4.2.6.8 and 6.1.1.4'
O O 0.0492 0.0322 'International Tables Vol C Tables 4.2.6.8 and 6.1.1.4'

loop_
_geom_angle_atom_site_label_1
_geom_angle_atom_site_label_2
_geom_angle_atom_site_label_3
_geom_angle
_geom_angle_site_symmetry_1
_geom_angle_site_symmetry_3
_geom_angle_publ_flag
C17 O16 C15 111.64(12) . . ?
C25 O26 C27 117.10(12) . . ?
C30 O29 C28 116.23(12) . . ?
C6 O7 C8 112.71(13) . . ?
C3 O4 C5 117.06(12) . . ?
C9 O10 C11 112.45(12) . . ?
C20 O19 C18 117.22(12) . . ?
C12 O13 C14 111.24(12) . . ?
C46 N47 H47 120.5 . . ?
C48 N47 H47 120.5 . . ?
C48 N47 C46 119.05(12) . . ?
C62 C61 H61 118.5 . . ?
C60 C61 H61 118.5 . . ?
C60 C61 C62 122.94(14) . . ?
C73 O72 H72 109.5 . . ?
C40 C41 H41 119.9 . . ?
C40 C41 C42 120.26(14) . . ?
C42 C41 H41 119.9 . . ?
C41 C40 C46 121.07(14) . . ?
C41 C40 C45 119.11(14) . . ?
C45 C40 C46 119.74(14) . . ?
C59 C58 C48 116.80(13) . . ?
C59 C58 C63 119.88(14) . . ?
C63 C58 C48 123.30(13) . . ?
N47 C46 C40 112.34(12) . . ?
N47 C46 H46A 109.1 . . ?
N47 C46 H46B 109.1 . . ?
C40 C46 H46A 109.1 . . ?
C40 C46 H46B 109.1 . . ?
H46A C46 H46B 107.9 . . ?
O49 C48 N47 120.42(14) . . ?
O49 C48 C58 120.81(13) . . ?
N47 C48 C58 118.74(13) . . ?
C41 C42 C43 120.91(14) . . ?
C41 C42 C50 120.21(14) . . ?
C43 C42 C50 118.87(14) . . ?
C22 C23 N37 118.94(15) . . ?
C22 C23 C24 122.79(15) . . ?
C24 C23 N37 118.27(16) . . ?
C43 C44 C45 120.77(15) . . ?
C43 C44 C54 120.11(14) . . ?
C45 C44 C54 119.10(15) . . ?
C22 C21 H21 119.8 . . ?
C20 C21 H21 119.8 . . ?
C20 C21 C22 120.42(16) . . ?
C58 C59 H59 119.3 . . ?
C58 C59 C60 121.39(14) . . ?
C60 C59 H59 119.3 . . ?
C42 C43 H43 120.7 . . ?
C44 C43 C42 118.59(14) . . ?
C44 C43 H43 120.7 . . ?
C61 C62 C68 119.16(13) . . ?
C63 C62 C61 117.88(14) . . ?
C63 C62 C68 122.94(14) . . ?
O29 C28 H28A 110.1 . . ?
O29 C28 H28B 110.1 . . ?
O29 C28 C27 107.86(13) . . ?
H28A C28 H28B 108.4 . . ?
C27 C28 H28A 110.1 . . ?
C27 C28 H28B 110.1 . . ?
C58 C63 H63 119.8 . . ?
C62 C63 C58 120.43(14) . . ?
C62 C63 H63 119.8 . . ?
O39 N37 O38 123.01(16) . . ?
O39 N37 C23 118.03(15) . . ?
O38 N37 C23 118.95(16) . . ?
H66A C66 H66B 109.5 . . ?
H66A C66 H66C 109.5 . . ?
H66B C66 H66C 109.5 . . ?
C64 C66 H66A 109.5 . . ?
C64 C66 H66B 109.5 . . ?
C64 C66 H66C 109.5 . . ?
O16 C17 H17A 109.7 . . ?
O16 C17 H17B 109.7 . . ?
O16 C17 C18 109.67(12) . . ?
H17A C17 H17B 108.2 . . ?
C18 C17 H17A 109.7 . . ?
C18 C17 H17B 109.7 . . ?
O13 C12 H12A 109.4 . . ?
O13 C12 H12B 109.4 . . ?
O13 C12 C11 110.96(13) . . ?
H12A C12 H12B 108.0 . . ?
C11 C12 H12A 109.4 . . ?
C11 C12 H12B 109.4 . . ?
O26 C25 C20 114.90(13) . . ?
O26 C25 C24 125.20(14) . . ?
C24 C25 C20 119.89(14) . . ?
C40 C45 C44 120.35(14) . . ?
C40 C45 H45 119.8 . . ?
C44 C45 H45 119.8 . . ?
C61 C60 C59 117.42(14) . . ?
C61 C60 C64 123.20(14) . . ?
C59 C60 C64 119.38(14) . . ?
C3 C2 H2 119.4 . . ?
C3 C2 C1 121.13(15) . . ?
C1 C2 H2 119.4 . . ?
C30 C31 H31 119.4 . . ?
C30 C31 C32 121.16(15) . . ?
C32 C31 H31 119.4 . . ?
O19 C18 C17 107.94(12) . . ?
O19 C18 H18A 110.1 . . ?
O19 C18 H18B 110.1 . . ?
C17 C18 H18A 110.1 . . ?
C17 C18 H18B 110.1 . . ?
H18A C18 H18B 108.4 . . ?
C36 C35 H35 119.8 . . ?
C36 C35 C34 120.48(17) . . ?
C34 C35 H35 119.8 . . ?
O4 C5 H5A 109.9 . . ?
O4 C5 H5B 109.9 . . ?
O4 C5 C6 108.88(13) . . ?
H5A C5 H5B 108.3 . . ?
C6 C5 H5A 109.9 . . ?
C6 C5 H5B 109.9 . . ?
O16 C15 H15A 109.7 . . ?
O16 C15 H15B 109.7 . . ?
O16 C15 C14 109.69(13) . . ?
H15A C15 H15B 108.2 . . ?
C14 C15 H15A 109.7 . . ?
C14 C15 H15B 109.7 . . ?
O26 C27 C28 107.55(12) . . ?
O26 C27 H27A 110.2 . . ?
O26 C27 H27B 110.2 . . ?
C28 C27 H27A 110.2 . . ?
C28 C27 H27B 110.2 . . ?
H27A C27 H27B 108.5 . . ?
O7 C6 C5 108.64(14) . . ?
O7 C6 H6A 110.0 . . ?
O7 C6 H6B 110.0 . . ?
C5 C6 H6A 110.0 . . ?
C5 C6 H6B 110.0 . . ?
H6A C6 H6B 108.3 . . ?
C62 C68 C70 108.41(13) . . ?
C69 C68 C62 110.65(13) . . ?
C69 C68 C70 109.07(14) . . ?
C71 C68 C62 112.16(13) . . ?
C71 C68 C69 108.83(14) . . ?
C71 C68 C70 107.64(14) . . ?
C23 C22 C21 118.50(15) . . ?
C23 C22 H22 120.7 . . ?
C21 C22 H22 120.7 . . ?
O19 C20 C21 125.56(15) . . ?
O19 C20 C25 114.62(13) . . ?
C21 C20 C25 119.82(14) . . ?
O29 C30 C31 124.83(15) . . ?
O29 C30 C3 115.07(13) . . ?
C31 C30 C3 120.10(14) . . ?
H65A C65 H65B 109.5 . . ?
H65A C65 H65C 109.5 . . ?
H65B C65 H65C 109.5 . . ?
C64 C65 H65A 109.5 . . ?
C64 C65 H65B 109.5 . . ?
C64 C65 H65C 109.5 . . ?
O13 C14 C15 110.28(13) . . ?
O13 C14 H14A 109.6 . . ?
O13 C14 H14B 109.6 . . ?
C15 C14 H14A 109.6 . . ?
C15 C14 H14B 109.6 . . ?
H14A C14 H14B 108.1 . . ?
C32 C33 H33 119.9 . . ?
C34 C33 H33 119.9 . . ?
C34 C33 C32 120.15(18) . . ?
O4 C3 C2 125.85(15) . . ?
O4 C3 C30 114.83(13) . . ?
C2 C3 C30 119.32(15) . . ?
F51 C50 F53 105.80(14) . . ?
F51 C50 F52 106.69(14) . . ?
F51 C50 C42 113.35(14) . . ?
F53 C50 C42 112.88(13) . . ?
F52 C50 F53 105.52(15) . . ?
F52 C50 C42 112.02(13) . . ?
C66 C64 C65 109.55(15) . . ?
C60 C64 C66 109.71(13) . . ?
C60 C64 C65 108.72(14) . . ?
C67 C64 C66 107.67(14) . . ?
C67 C64 C60 112.21(14) . . ?
C67 C64 C65 108.95(15) . . ?
C68 C69 H69A 109.5 . . ?
C68 C69 H69B 109.5 . . ?
C68 C69 H69C 109.5 . . ?
H69A C69 H69B 109.5 . . ?
H69A C69 H69C 109.5 . . ?
H69B C69 H69C 109.5 . . ?
O7 C8 H8A 109.9 . . ?
O7 C8 H8B 109.9 . . ?
O7 C8 C9 109.10(14) . . ?
H8A C8 H8B 108.3 . . ?
C9 C8 H8A 109.9 . . ?
C9 C8 H8B 109.9 . . ?
C64 C67 H67A 109.5 . . ?
C64 C67 H67B 109.5 . . ?
C64 C67 H67C 109.5 . . ?
H67A C67 H67B 109.5 . . ?
H67A C67 H67C 109.5 . . ?
H67B C67 H67C 109.5 . . ?
C68 C70 H70A 109.5 . . ?
C68 C70 H70B 109.5 . . ?
C68 C70 H70C 109.5 . . ?
H70A C70 H70B 109.5 . . ?
H70A C70 H70C 109.5 . . ?
H70B C70 H70C 109.5 . . ?
O10 C11 C12 109.53(13) . . ?
O10 C11 H11A 109.8 . . ?
O10 C11 H11B 109.8 . . ?
C12 C11 H11A 109.8 . . ?
C12 C11 H11B 109.8 . . ?
H11A C11 H11B 108.2 . . ?
C31 C32 C33 121.77(16) . . ?
C1 C32 C31 118.88(15) . . ?
C1 C32 C33 119.35(15) . . ?
C35 C36 H36 119.6 . . ?
C35 C36 C1 120.79(17) . . ?
C1 C36 H36 119.6 . . ?
O10 C9 C8 109.21(13) . . ?
O10 C9 H9A 109.8 . . ?
O10 C9 H9B 109.8 . . ?
C8 C9 H9A 109.8 . . ?
C8 C9 H9B 109.8 . . ?
H9A C9 H9B 108.3 . . ?
C23 C24 H24 120.7 . . ?
C25 C24 C23 118.53(15) . . ?
C25 C24 H24 120.7 . . ?
F55 C54 F56 106.29(14) . . ?
F55 C54 F57 107.19(14) . . ?
F55 C54 C44 113.44(15) . . ?
F56 C54 C44 111.78(14) . . ?
F57 C54 F56 105.11(14) . . ?
F57 C54 C44 112.47(14) . . ?
C32 C1 C2 119.31(15) . . ?
C32 C1 C36 118.35(16) . . ?
C36 C1 C2 122.34(16) . . ?
C35 C34 H34 119.6 . . ?
C33 C34 C35 120.88(18) . . ?
C33 C34 H34 119.6 . . ?
C68 C71 H71A 109.5 . . ?
C68 C71 H71B 109.5 . . ?
C68 C71 H71C 109.5 . . ?
H71A C71 H71B 109.5 . . ?
H71A C71 H71C 109.5 . . ?
H71B C71 H71C 109.5 . . ?
O72 C73 H73 108.4 . . ?
O72 C73 C75 106.19(19) . . ?
O72 C73 C74 111.73(19) . . ?
C75 C73 H73 108.4 . . ?
C74 C73 H73 108.4 . . ?
C74 C73 C75 113.4(2) . . ?
C73 C75 H75A 109.5 . . ?
C73 C75 H75B 109.5 . . ?
C73 C75 H75C 109.5 . . ?
H75A C75 H75B 109.5 . . ?
H75A C75 H75C 109.5 . . ?
H75B C75 H75C 109.5 . . ?
C73 C74 H74A 109.5 . . ?
C73 C74 H74B 109.5 . . ?
C73 C74 H74C 109.5 . . ?
H74A C74 H74B 109.5 . . ?
H74A C74 H74C 109.5 . . ?
H74B C74 H74C 109.5 . . ?
C77 O76 H76 109.5 . . ?
O76 C77 H77 107.9 . . ?
O76 C77 C79 108.2(5) . . ?
O76 C77 C78 111.5(4) . . ?
C79 C77 H77 107.9 . . ?
C79 C77 C78 113.2(6) . . ?
C78 C77 H77 107.9 . . ?
C77 C79 H79A 109.5 . . ?
C77 C79 H79B 109.5 . . ?
C77 C79 H79C 109.5 . . ?
H79A C79 H79B 109.5 . . ?
H79A C79 H79C 109.5 . . ?
H79B C79 H79C 109.5 . . ?
C77 C78 H78A 109.5 . . ?
C77 C78 H78B 109.5 . . ?
C77 C78 H78C 109.5 . . ?
H78A C78 H78B 109.5 . . ?
H78A C78 H78C 109.5 . . ?
H78B C78 H78C 109.5 . . ?
C78A C77A H77A 108.4 . . ?
C78A C77A C79A 110.2(12) . . ?
C79A C77A H77A 108.4 . . ?
O76A C77A H77A 108.4 . . ?
O76A C77A C78A 111.0(12) . . ?
O76A C77A C79A 110.2(12) . . ?
C77A C78A H78D 109.5 . . ?
C77A C78A H78E 109.5 . . ?
C77A C78A H78F 109.5 . . ?
H78D C78A H78E 109.5 . . ?
H78D C78A H78F 109.5 . . ?
H78E C78A H78F 109.5 . . ?
C77A C79A H79D 109.5 . . ?
C77A C79A H79E 109.5 . . ?
C77A C79A H79F 109.5 . . ?
H79D C79A H79E 109.5 . . ?
H79D C79A H79F 109.5 . . ?
H79E C79A H79F 109.5 . . ?
C77A O76A H76A 109.5 . . ?

loop_
_geom_bond_atom_site_label_1
_geom_bond_atom_site_label_2
_geom_bond_distance
_geom_bond_site_symmetry_2
_geom_bond_publ_flag
O16 C17 1.4209(19) . ?
O16 C15 1.4276(18) . ?
F51 C50 1.3198(19) . ?
O26 C25 1.3618(18) . ?
O26 C27 1.4337(18) . ?
F55 C54 1.328(2) . ?
F56 C54 1.352(2) . ?
F57 C54 1.340(2) . ?
O29 C28 1.4328(19) . ?
O29 C30 1.3642(19) . ?
O7 C6 1.428(2) . ?
O7 C8 1.428(2) . ?
O4 C5 1.4376(19) . ?
O4 C3 1.3648(19) . ?
O10 C11 1.422(2) . ?
O10 C9 1.420(2) . ?
O19 C18 1.4363(18) . ?
O19 C20 1.3572(19) . ?
F53 C50 1.334(2) . ?
O49 C48 1.2420(19) . ?
F52 C50 1.332(2) . ?
O13 C12 1.422(2) . ?
O13 C14 1.4233(19) . ?
N47 H47 0.8600 . ?
N47 C46 1.4598(19) . ?
N47 C48 1.3317(19) . ?
C61 H61 0.9300 . ?
C61 C62 1.403(2) . ?
C61 C60 1.391(2) . ?
O39 N37 1.224(2) . ?
O72 H72 0.8200 . ?
O72 C73 1.418(2) . ?
C41 H41 0.9300 . ?
C41 C40 1.388(2) . ?
C41 C42 1.391(2) . ?
O38 N37 1.230(2) . ?
C40 C46 1.507(2) . ?
C40 C45 1.389(2) . ?
C58 C48 1.501(2) . ?
C58 C59 1.387(2) . ?
C58 C63 1.400(2) . ?
C46 H46A 0.9700 . ?
C46 H46B 0.9700 . ?
C42 C43 1.392(2) . ?
C42 C50 1.493(2) . ?
C23 N37 1.462(2) . ?
C23 C22 1.375(3) . ?
C23 C24 1.392(2) . ?
C44 C43 1.385(2) . ?
C44 C45 1.394(2) . ?
C44 C54 1.492(2) . ?
C21 H21 0.9300 . ?
C21 C22 1.392(2) . ?
C21 C20 1.388(2) . ?
C59 H59 0.9300 . ?
C59 C60 1.396(2) . ?
C43 H43 0.9300 . ?
C62 C63 1.394(2) . ?
C62 C68 1.532(2) . ?
C28 H28A 0.9700 . ?
C28 H28B 0.9700 . ?
C28 C27 1.498(2) . ?
C63 H63 0.9300 . ?
C66 H66A 0.9600 . ?
C66 H66B 0.9600 . ?
C66 H66C 0.9600 . ?
C66 C64 1.535(2) . ?
C17 H17A 0.9700 . ?
C17 H17B 0.9700 . ?
C17 C18 1.500(2) . ?
C12 H12A 0.9700 . ?
C12 H12B 0.9700 . ?
C12 C11 1.507(2) . ?
C25 C20 1.415(2) . ?
C25 C24 1.381(2) . ?
C45 H45 0.9300 . ?
C60 C64 1.534(2) . ?
C2 H2 0.9300 . ?
C2 C3 1.369(2) . ?
C2 C1 1.425(2) . ?
C31 H31 0.9300 . ?
C31 C30 1.369(2) . ?
C31 C32 1.419(2) . ?
C18 H18A 0.9700 . ?
C18 H18B 0.9700 . ?
C35 H35 0.9300 . ?
C35 C36 1.377(3) . ?
C35 C34 1.382(3) . ?
C5 H5A 0.9700 . ?
C5 H5B 0.9700 . ?
C5 C6 1.503(2) . ?
C15 H15A 0.9700 . ?
C15 H15B 0.9700 . ?
C15 C14 1.503(2) . ?
C27 H27A 0.9700 . ?
C27 H27B 0.9700 . ?
C6 H6A 0.9700 . ?
C6 H6B 0.9700 . ?
C68 C69 1.531(2) . ?
C68 C70 1.532(2) . ?
C68 C71 1.523(2) . ?
C22 H22 0.9300 . ?
C30 C3 1.436(2) . ?
C65 H65A 0.9600 . ?
C65 H65B 0.9600 . ?
C65 H65C 0.9600 . ?
C65 C64 1.535(2) . ?
C14 H14A 0.9700 . ?
C14 H14B 0.9700 . ?
C33 H33 0.9300 . ?
C33 C32 1.425(2) . ?
C33 C34 1.365(3) . ?
C64 C67 1.529(2) . ?
C69 H69A 0.9600 . ?
C69 H69B 0.9600 . ?
C69 H69C 0.9600 . ?
C8 H8A 0.9700 . ?
C8 H8B 0.9700 . ?
C8 C9 1.503(3) . ?
C67 H67A 0.9600 . ?
C67 H67B 0.9600 . ?
C67 H67C 0.9600 . ?
C70 H70A 0.9600 . ?
C70 H70B 0.9600 . ?
C70 H70C 0.9600 . ?
C11 H11A 0.9700 . ?
C11 H11B 0.9700 . ?
C32 C1 1.411(2) . ?
C36 H36 0.9300 . ?
C36 C1 1.415(2) . ?
C9 H9A 0.9700 . ?
C9 H9B 0.9700 . ?
C24 H24 0.9300 . ?
C34 H34 0.9300 . ?
C71 H71A 0.9600 . ?
C71 H71B 0.9600 . ?
C71 H71C 0.9600 . ?
C73 H73 0.9800 . ?
C73 C75 1.507(4) . ?
C73 C74 1.499(3) . ?
C75 H75A 0.9600 . ?
C75 H75B 0.9600 . ?
C75 H75C 0.9600 . ?
C74 H74A 0.9600 . ?
C74 H74B 0.9600 . ?
C74 H74C 0.9600 . ?
O76 H76 0.8200 . ?
O76 C77 1.417(6) . ?
C77 H77 0.9800 . ?
C77 C79 1.488(7) . ?
C77 C78 1.488(6) . ?
C79 H79A 0.9600 . ?
C79 H79B 0.9600 . ?
C79 H79C 0.9600 . ?
C78 H78A 0.9600 . ?
C78 H78B 0.9600 . ?
C78 H78C 0.9600 . ?
C77A H77A 0.9800 . ?
C77A C78A 1.467(14) . ?
C77A C79A 1.492(14) . ?
C77A O76A 1.410(13) . ?
C78A H78D 0.9600 . ?
C78A H78E 0.9600 . ?
C78A H78F 0.9600 . ?
C79A H79D 0.9600 . ?
C79A H79E 0.9600 . ?
C79A H79F 0.9600 . ?
O76A H76A 0.8200 . ?

loop_
_geom_torsion_atom_site_label_1
_geom_torsion_atom_site_label_2
_geom_torsion_atom_site_label_3
_geom_torsion_atom_site_label_4
_geom_torsion
_geom_torsion_site_symmetry_1
_geom_torsion_site_symmetry_2
_geom_torsion_site_symmetry_3
_geom_torsion_site_symmetry_4
_geom_torsion_publ_flag
O16 C17 C18 O19 69.51(16) . . . . ?
O16 C15 C14 O13 50.68(17) . . . . ?
O26 C25 C20 O19 -2.42(19) . . . . ?
O26 C25 C20 C21 178.15(14) . . . . ?
O26 C25 C24 C23 -179.42(14) . . . . ?
O29 C28 C27 O26 -81.78(15) . . . . ?
O29 C30 C3 O4 4.00(19) . . . . ?
O29 C30 C3 C2 -176.77(14) . . . . ?
O7 C8 C9 O10 -55.84(18) . . . . ?
O4 C5 C6 O7 88.94(16) . . . . ?
O13 C12 C11 O10 -76.59(17) . . . . ?
C61 C62 C63 C58 -2.1(2) . . . . ?
C61 C62 C68 C69 -53.49(19) . . . . ?
C61 C62 C68 C70 66.07(18) . . . . ?
C61 C62 C68 C71 -175.21(15) . . . . ?
C61 C60 C64 C66 128.62(16) . . . . ?
C61 C60 C64 C65 -111.60(18) . . . . ?
C61 C60 C64 C67 9.0(2) . . . . ?
C41 C40 C46 N47 73.56(18) . . . . ?
C41 C40 C45 C44 1.0(2) . . . . ?
C41 C42 C43 C44 0.6(2) . . . . ?
C41 C42 C50 F51 142.11(15) . . . . ?
C41 C42 C50 F53 21.8(2) . . . . ?
C41 C42 C50 F52 -97.09(18) . . . . ?
C40 C41 C42 C43 0.1(2) . . . . ?
C40 C41 C42 C50 179.46(14) . . . . ?
C58 C59 C60 C61 -1.9(2) . . . . ?
C58 C59 C60 C64 178.95(14) . . . . ?
C46 N47 C48 O49 -0.1(2) . . . . ?
C46 N47 C48 C58 177.98(13) . . . . ?
C46 C40 C45 C44 -175.77(14) . . . . ?
C48 N47 C46 C40 174.85(13) . . . . ?
C48 C58 C59 C60 178.38(14) . . . . ?
C48 C58 C63 C62 -176.24(14) . . . . ?
C42 C41 C40 C46 175.80(13) . . . . ?
C42 C41 C40 C45 -0.9(2) . . . . ?
C59 C58 C48 O49 17.4(2) . . . . ?
C59 C58 C48 N47 -160.74(14) . . . . ?
C59 C58 C63 C62 2.3(2) . . . . ?
C59 C60 C64 C66 -52.2(2) . . . . ?
C59 C60 C64 C65 67.54(19) . . . . ?
C59 C60 C64 C67 -171.88(15) . . . . ?
C43 C42 C50 F51 -38.5(2) . . . . ?
C43 C42 C50 F53 -158.80(15) . . . . ?
C43 C42 C50 F52 82.26(19) . . . . ?
C43 C44 C45 C40 -0.3(2) . . . . ?
C43 C44 C54 F55 24.2(2) . . . . ?
C43 C44 C54 F56 -95.92(18) . . . . ?
C43 C44 C54 F57 146.10(15) . . . . ?
C62 C61 C60 C59 2.0(2) . . . . ?
C62 C61 C60 C64 -178.81(15) . . . . ?
C28 O29 C30 C31 -5.7(2) . . . . ?
C28 O29 C30 C3 174.01(13) . . . . ?
C63 C58 C48 O49 -164.07(15) . . . . ?
C63 C58 C48 N47 17.8(2) . . . . ?
C63 C58 C59 C60 -0.2(2) . . . . ?
C63 C62 C68 C69 128.32(16) . . . . ?
C63 C62 C68 C70 -112.12(17) . . . . ?
C63 C62 C68 C71 6.6(2) . . . . ?
N37 C23 C22 C21 179.40(15) . . . . ?
N37 C23 C24 C25 179.81(14) . . . . ?
C17 O16 C15 C14 171.97(13) . . . . ?
C12 O13 C14 C15 171.23(13) . . . . ?
C25 O26 C27 C28 179.29(13) . . . . ?
C45 C40 C46 N47 -109.77(16) . . . . ?
C45 C44 C43 C42 -0.5(2) . . . . ?
C45 C44 C54 F55 -157.49(15) . . . . ?
C45 C44 C54 F56 82.35(19) . . . . ?
C45 C44 C54 F57 -35.6(2) . . . . ?
C60 C61 C62 C63 -0.1(2) . . . . ?
C60 C61 C62 C68 -178.36(14) . . . . ?
C31 C30 C3 O4 -176.30(14) . . . . ?
C31 C30 C3 C2 2.9(2) . . . . ?
C31 C32 C1 C2 1.3(2) . . . . ?
C31 C32 C1 C36 -179.44(15) . . . . ?
C18 O19 C20 C21 3.7(2) . . . . ?
C18 O19 C20 C25 -175.68(13) . . . . ?
C35 C36 C1 C2 179.23(16) . . . . ?
C35 C36 C1 C32 0.0(2) . . . . ?
C5 O4 C3 C2 3.8(2) . . . . ?
C5 O4 C3 C30 -177.03(13) . . . . ?
C15 O16 C17 C18 161.65(13) . . . . ?
C27 O26 C25 C20 176.35(13) . . . . ?
C27 O26 C25 C24 -2.8(2) . . . . ?
C6 O7 C8 C9 -176.52(13) . . . . ?
C68 C62 C63 C58 176.12(14) . . . . ?
C22 C23 N37 O39 -176.54(16) . . . . ?
C22 C23 N37 O38 4.0(2) . . . . ?
C22 C23 C24 C25 0.5(2) . . . . ?
C22 C21 C20 O19 -177.46(15) . . . . ?
C22 C21 C20 C25 1.9(2) . . . . ?
C20 O19 C18 C17 -177.82(13) . . . . ?
C20 C21 C22 C23 0.0(2) . . . . ?
C20 C25 C24 C23 1.5(2) . . . . ?
C30 O29 C28 C27 -178.90(12) . . . . ?
C30 C31 C32 C33 178.44(16) . . . . ?
C30 C31 C32 C1 -1.9(2) . . . . ?
C14 O13 C12 C11 163.48(13) . . . . ?
C33 C32 C1 C2 -179.00(15) . . . . ?
C33 C32 C1 C36 0.3(2) . . . . ?
C3 O4 C5 C6 -168.88(13) . . . . ?
C3 C2 C1 C32 1.4(2) . . . . ?
C3 C2 C1 C36 -177.82(16) . . . . ?
C50 C42 C43 C44 -178.77(14) . . . . ?
C8 O7 C6 C5 -169.29(13) . . . . ?
C11 O10 C9 C8 -174.83(14) . . . . ?
C32 C31 C30 O29 179.43(14) . . . . ?
C32 C31 C30 C3 -0.2(2) . . . . ?
C32 C33 C34 C35 -0.3(3) . . . . ?
C36 C35 C34 C33 0.6(3) . . . . ?
C9 O10 C11 C12 -158.69(14) . . . . ?
C24 C23 N37 O39 4.1(2) . . . . ?
C24 C23 N37 O38 -175.40(17) . . . . ?
C24 C23 C22 C21 -1.3(2) . . . . ?
C24 C25 C20 O19 176.74(14) . . . . ?
C24 C25 C20 C21 -2.7(2) . . . . ?
C54 C44 C43 C42 177.73(15) . . . . ?
C54 C44 C45 C40 -178.52(14) . . . . ?
C1 C2 C3 O4 175.63(14) . . . . ?
C1 C2 C3 C30 -3.5(2) . . . . ?
C34 C35 C36 C1 -0.4(3) . . . . ?
C34 C33 C32 C31 179.60(17) . . . . ?
C34 C33 C32 C1 -0.1(3) . . . . ?
